data_7037724
loop_
_publ_author_name
'Whitehead, George F. S.'
'Ferrando-Soria, Jes\'us'
'Carthy, Laura'
'Pritchard, Robin G.'
'Teat, Simon J.'
'Timco, Grigore A.'
'Winpenny, Richard E. P.'

_publ_section_title
;
 Synthesis and reactions of N-heterocycle functionalised variants of
 heterometallic {Cr7Ni} rings.
;
_journal_issue 4
_journal_name_full 'Dalton transactions (Cambridge, England : 2003)'
_journal_page_first 1638
_journal_page_last 1647
_journal_paper_doi 10.1039/c5dt04062k
_journal_volume 45
_journal_year 2016
_chemical_formula_sum 'C89 H157 Cr7 F8 N2 Ni O32'
_chemical_formula_weight 2341.88
_chemical_name_systematic '[nPr2NH2][Cr7NiF8(O2C5H9)(O2CC2H2C5H4N)]'
_space_group_IT_number 14
_symmetry_cell_setting monoclinic
_symmetry_space_group_name_Hall '-P 2yn'
_symmetry_space_group_name_H-M 'P 1 21/n 1'
_atom_sites_solution_hydrogens geom
_atom_sites_solution_primary direct
_atom_sites_solution_secondary difmap
_audit_conform_dict_location ftp://ftp.iucr.org/pub/cif_core.dic
_audit_conform_dict_name cif_core.dic
_audit_conform_dict_version 2.4
_audit_creation_date 2013-08-01T15:42:35-00:00
_audit_creation_method 'WinGX routine CIF_UPDATE'
_audit_update_record
;
2015-09-14 deposited with the CCDC.
2015-12-21 downloaded from the CCDC.
;
_cell_angle_alpha 90
_cell_angle_beta 109.154(6)
_cell_angle_gamma 90
_cell_formula_units_Z 4
_cell_length_a 25.2879(14)
_cell_length_b 16.7259(9)
_cell_length_c 30.8206(15)
_cell_measurement_reflns_used 10344
_cell_measurement_temperature 100(2)
_cell_measurement_theta_max 74.2346
_cell_measurement_theta_min 1.9685
_cell_volume 12314.3(12)
_computing_cell_refinement
;
        CrysAlisPro, Agilent Technologies,
        Version 1.171.36.20 (release 27-06-2012 CrysAlis171 .NET)
        (compiled Jul 11 2012,15:38:31)
;
_computing_data_collection
;
        CrysAlisPro, Agilent Technologies,
        Version 1.171.36.20 (release 27-06-2012 CrysAlis171 .NET)
        (compiled Jul 11 2012,15:38:31)
;
_computing_data_reduction
;
        CrysAlisPro, Agilent Technologies,
        Version 1.171.36.20 (release 27-06-2012 CrysAlis171 .NET)
        (compiled Jul 11 2012,15:38:31)
;
_computing_structure_refinement 'SHELXL-97 (Sheldrick, 1997)'
_computing_structure_solution 'SHELXS-97 (Sheldrick, 1990)'
_diffrn_ambient_temperature 100(2)
_diffrn_measured_fraction_theta_full 0.998
_diffrn_measured_fraction_theta_max 0.998
_diffrn_measurement_device_type 'Saxi-CrysAlisPro-abstract goniometer imported SAXI images'
_diffrn_measurement_method '\w and \p scans'
_diffrn_orient_matrix_UB_11 0.0605668
_diffrn_orient_matrix_UB_12 0.0009789
_diffrn_orient_matrix_UB_13 0.0334646
_diffrn_orient_matrix_UB_21 0.0183753
_diffrn_orient_matrix_UB_22 0.0493673
_diffrn_orient_matrix_UB_23 -0.0347768
_diffrn_orient_matrix_UB_31 -0.0123924
_diffrn_orient_matrix_UB_32 0.0777798
_diffrn_orient_matrix_UB_33 0.0216554
_diffrn_radiation_monochromator graphite
_diffrn_radiation_type CuK\a
_diffrn_radiation_wavelength 1.54178
_diffrn_reflns_av_R_equivalents 0.1047
_diffrn_reflns_av_unetI/netI 0.0909
_diffrn_reflns_limit_h_max 27
_diffrn_reflns_limit_h_min -28
_diffrn_reflns_limit_k_max 18
_diffrn_reflns_limit_k_min -12
_diffrn_reflns_limit_l_max 34
_diffrn_reflns_limit_l_min -32
_diffrn_reflns_number 59249
_diffrn_reflns_theta_full 58.93
_diffrn_reflns_theta_max 58.93
_diffrn_reflns_theta_min 1.97
_exptl_absorpt_coefficient_mu 5.718
_exptl_absorpt_correction_T_max 1
_exptl_absorpt_correction_T_min 0.15486
_exptl_absorpt_correction_type multi-scan
_exptl_absorpt_process_details
;
        CrysAlisPro, Agilent Technologies,
        Version 1.171.36.20 (release 27-06-2012 CrysAlis171 .NET)
        (compiled Jul 11 2012,15:38:31)
        Empirical absorption correction using spherical harmonics,
 implemented in SCALE3 ABSPACK scaling algorithm.
;
_exptl_crystal_colour Green
_exptl_crystal_density_diffrn 1.263
_exptl_crystal_density_method 'not measured'
_exptl_crystal_description Block
_exptl_crystal_F_000 4916
_exptl_crystal_size_max 0.4
_exptl_crystal_size_mid 0.15
_exptl_crystal_size_min 0.03
_refine_diff_density_max 0.799
_refine_diff_density_min -0.587
_refine_diff_density_rms 0.083
_refine_ls_extinction_method none
_refine_ls_goodness_of_fit_ref 1.021
_refine_ls_hydrogen_treatment constr
_refine_ls_matrix_type full
_refine_ls_number_parameters 1316
_refine_ls_number_reflns 17668
_refine_ls_number_restraints 88
_refine_ls_restrained_S_all 1.02
_refine_ls_R_factor_all 0.1418
_refine_ls_R_factor_gt 0.0812
_refine_ls_shift/su_max 0.161
_refine_ls_shift/su_mean 0.011
_refine_ls_structure_factor_coef Fsqd
_refine_ls_weighting_details 'calc w=1/[\s^2^(Fo^2^)+(0.1084P)^2^+20.5814P] where P=(Fo^2^+2Fc^2^)/3'
_refine_ls_weighting_scheme calc
_refine_ls_wR_factor_gt 0.195
_refine_ls_wR_factor_ref 0.2323
_reflns_number_gt 10347
_reflns_number_total 17668
_reflns_threshold_expression >2sigma(I)
_cod_data_source_file c5dt04062k2.cif
_cod_data_source_block test
_cod_depositor_comments 'Adding full bibliography for 7037717--7037737.cif.'
_cod_original_cell_volume 12314.3(11)
_cod_database_code 7037724

loop_
_symmetry_equiv_pos_as_xyz
'x, y, z'
'-x+1/2, y+1/2, -z+1/2'
'-x, -y, -z'
'x-1/2, -y-1/2, z-1/2'

loop_
_atom_site_label
_atom_site_type_symbol
_atom_site_fract_x
_atom_site_fract_y
_atom_site_fract_z
_atom_site_U_iso_or_equiv
_atom_site_adp_type
_atom_site_occupancy
_atom_site_symmetry_multiplicity
_atom_site_calc_flag
_atom_site_refinement_flags
_atom_site_disorder_assembly
_atom_site_disorder_group
Cr1 Cr 0.74339(5) 0.21469(7) 0.07917(4) 0.0468(3) Uani 0.5 1 d P . .
Ni1 Ni 0.74339(5) 0.21469(7) 0.07917(4) 0.0468(3) Uani 0.5 1 d P . .
Cr2 Cr 0.81579(5) 0.34717(7) 0.16067(4) 0.0420(3) Uani 1 1 d . . .
Cr3 Cr 0.85987(5) 0.53663(7) 0.15344(4) 0.0457(3) Uani 1 1 d . . .
Cr4 Cr 0.82268(5) 0.68052(7) 0.07237(4) 0.0427(3) Uani 1 1 d . . .
Cr5 Cr 0.77380(5) 0.68098(7) -0.04401(5) 0.0460(3) Uani 1 1 d . . .
Cr6 Cr 0.69703(7) 0.55238(8) -0.12514(5) 0.0630(4) Uani 1 1 d . . .
Cr7 Cr 0.67655(5) 0.35327(8) -0.12172(5) 0.0476(3) Uani 1 1 d . . .
Cr8 Cr 0.67883(6) 0.22453(8) -0.03684(5) 0.0532(4) Uani 0.5 1 d P . .
Ni8 Ni 0.67883(6) 0.22453(8) -0.03684(5) 0.0532(4) Uani 0.5 1 d P . .
F1 F 0.70334(15) 0.2723(2) 0.02370(14) 0.0439(10) Uani 1 1 d . . .
F2 F 0.70952(16) 0.3136(2) -0.05912(14) 0.0447(10) Uani 1 1 d . . .
F3 F 0.67988(17) 0.4587(2) -0.09502(15) 0.0529(11) Uani 1 1 d . . .
F4 F 0.75553(16) 0.5743(2) -0.06716(14) 0.0470(10) Uani 1 1 d . . .
F5 F 0.77163(16) 0.6411(2) 0.01499(14) 0.0437(10) Uani 1 1 d . . .
F6 F 0.84087(16) 0.5704(2) 0.09042(13) 0.0416(10) Uani 1 1 d . . .
F7 F 0.80387(15) 0.4529(2) 0.13411(13) 0.0414(10) Uani 1 1 d . . .
F8 F 0.79103(15) 0.3057(2) 0.09852(13) 0.0397(9) Uani 1 1 d . . .
O1 O 0.7857(3) 0.1538(3) 0.1323(2) 0.0719(18) Uani 1 1 d . . .
O2 O 0.8302(2) 0.2388(3) 0.18695(18) 0.0546(14) Uani 1 1 d . . .
O3 O 0.6920(2) 0.2572(4) 0.1089(2) 0.0645(17) Uani 1 1 d . . .
O4 O 0.7393(2) 0.3463(3) 0.1619(2) 0.0562(15) Uani 1 1 d . . .
O5 O 0.8395(2) 0.3895(3) 0.22294(18) 0.0552(14) Uani 1 1 d . . .
O6 O 0.8816(2) 0.5030(3) 0.2178(2) 0.0614(15) Uani 1 1 d . . .
O7 O 0.8931(2) 0.3441(3) 0.16062(19) 0.0510(14) Uani 1 1 d . . .
O8 O 0.9178(2) 0.4647(3) 0.14438(19) 0.0520(14) Uani 1 1 d . . .
O9 O 0.9169(2) 0.6203(4) 0.17288(19) 0.0605(15) Uani 1 1 d . . .
O10 O 0.8737(2) 0.7242(3) 0.1293(2) 0.0557(14) Uani 1 1 d . . .
O11 O 0.8025(3) 0.6066(3) 0.1635(2) 0.0575(15) Uani 1 1 d . . .
O12 O 0.7621(2) 0.6764(3) 0.0991(2) 0.0574(15) Uani 1 1 d . . .
O13 O 0.8020(2) 0.7907(3) 0.0533(2) 0.0607(16) Uani 1 1 d . . .
O14 O 0.7932(2) 0.7892(3) -0.0210(2) 0.0658(17) Uani 1 1 d . . .
O15 O 0.8854(2) 0.6841(3) 0.04851(18) 0.0451(12) Uani 1 1 d . . .
O16 O 0.8536(2) 0.6529(3) -0.02586(18) 0.0537(14) Uani 1 1 d . . .
O17 O 0.7790(3) 0.7174(3) -0.1030(2) 0.0661(16) Uani 1 1 d . . .
O18 O 0.7152(3) 0.6463(4) -0.1553(2) 0.085(2) Uani 1 1 d . . .
O19 O 0.6945(2) 0.7110(3) -0.0611(2) 0.0630(16) Uani 1 1 d . . .
O20 O 0.6432(2) 0.6160(4) -0.1056(2) 0.084(2) Uani 1 1 d . . .
O21 O 0.6370(3) 0.5252(4) -0.1826(2) 0.087(2) Uani 1 1 d . . .
O22 O 0.6415(2) 0.3922(3) -0.18430(19) 0.0608(15) Uani 1 1 d . . .
O23 O 0.7521(3) 0.4945(3) -0.14508(19) 0.0640(16) Uani 1 1 d . . .
O24 O 0.7524(2) 0.3659(3) -0.12581(18) 0.0511(14) Uani 1 1 d . . .
O25 O 0.6750(2) 0.2450(3) -0.14738(19) 0.0557(14) Uani 1 1 d . . .
O26 O 0.6546(3) 0.1694(4) -0.0958(2) 0.079(2) Uani 1 1 d . . .
O27 O 0.6007(2) 0.3409(3) -0.1173(2) 0.0616(15) Uani 1 1 d . . .
O28 O 0.6073(2) 0.2804(4) -0.0509(2) 0.0716(18) Uani 1 1 d . . .
O29 O 0.6457(3) 0.1353(4) -0.0142(2) 0.0755(19) Uani 1 1 d . . .
O30 O 0.6940(3) 0.1229(3) 0.0603(2) 0.0671(17) Uani 1 1 d . . .
O31 O 0.7513(3) 0.1729(3) -0.0254(2) 0.0639(16) Uani 1 1 d . A .
O32 O 0.7977(2) 0.1764(3) 0.0504(2) 0.0568(15) Uani 1 1 d . A .
C1 C 0.8198(3) 0.1716(5) 0.1714(3) 0.048(2) Uani 1 1 d . . .
C2 C 0.8520(4) 0.1000(5) 0.2002(3) 0.062(2) Uani 1 1 d . . .
C3 C 0.8857(5) 0.0625(7) 0.1724(4) 0.106(4) Uani 1 1 d . . .
H3A H 0.8601 0.0438 0.1428 0.159 Uiso 1 1 calc R . .
H3B H 0.9074 0.0172 0.1894 0.159 Uiso 1 1 calc R . .
H3C H 0.9113 0.1024 0.1671 0.159 Uiso 1 1 calc R . .
C4 C 0.8091(6) 0.0418(8) 0.2057(5) 0.135(6) Uani 1 1 d . . .
H4A H 0.7843 0.0251 0.1754 0.203 Uiso 1 1 calc R . .
H4B H 0.7868 0.0677 0.2225 0.203 Uiso 1 1 calc R . .
H4C H 0.8281 -0.0051 0.2229 0.203 Uiso 1 1 calc R . .
C5 C 0.8913(4) 0.1279(6) 0.2451(3) 0.075(3) Uani 1 1 d . . .
H5A H 0.9193 0.1636 0.2398 0.113 Uiso 1 1 calc R . .
H5B H 0.9101 0.0818 0.2633 0.113 Uiso 1 1 calc R . .
H5C H 0.8703 0.1569 0.2618 0.113 Uiso 1 1 calc R . .
C6 C 0.6960(4) 0.3073(6) 0.1395(3) 0.055(2) Uani 1 1 d . . .
C7 C 0.6412(4) 0.3231(6) 0.1510(4) 0.072(3) Uani 1 1 d . . .
C8 C 0.6014(5) 0.3620(11) 0.1106(5) 0.174(9) Uani 1 1 d . . .
H8A H 0.6164 0.4138 0.1055 0.262 Uiso 1 1 calc R . .
H8B H 0.5656 0.3702 0.116 0.262 Uiso 1 1 calc R . .
H8C H 0.5954 0.328 0.0836 0.262 Uiso 1 1 calc R . .
C9 C 0.6192(4) 0.2448(7) 0.1613(4) 0.095(4) Uani 1 1 d . . .
H9A H 0.6467 0.2204 0.1882 0.143 Uiso 1 1 calc R . .
H9B H 0.6123 0.2091 0.1348 0.143 Uiso 1 1 calc R . .
H9C H 0.5841 0.2538 0.1676 0.143 Uiso 1 1 calc R . .
C10 C 0.6544(6) 0.3768(8) 0.1940(5) 0.119(5) Uani 1 1 d . . .
H10A H 0.6804 0.349 0.2204 0.179 Uiso 1 1 calc R . .
H10B H 0.6197 0.3888 0.2003 0.179 Uiso 1 1 calc R . .
H10C H 0.6715 0.4268 0.1886 0.179 Uiso 1 1 calc R . .
C11 C 0.8663(3) 0.4499(5) 0.2403(3) 0.0470(19) Uani 1 1 d . . .
C12 C 0.8860(4) 0.4604(5) 0.2920(3) 0.059(2) Uani 1 1 d . . .
C13 C 0.8355(10) 0.4908(19) 0.3003(5) 0.31(2) Uani 1 1 d . . .
H13A H 0.8051 0.4517 0.2892 0.468 Uiso 1 1 calc R . .
H13B H 0.8241 0.5415 0.284 0.468 Uiso 1 1 calc R . .
H13C H 0.8436 0.4993 0.3333 0.468 Uiso 1 1 calc R . .
C14 C 0.9279(11) 0.5167(16) 0.3075(5) 0.294(18) Uani 1 1 d . . .
H14A H 0.9174 0.5654 0.2889 0.442 Uiso 1 1 calc R . .
H14B H 0.9628 0.4954 0.3049 0.442 Uiso 1 1 calc R . .
H14C H 0.9332 0.5294 0.3397 0.442 Uiso 1 1 calc R . .
C15 C 0.8935(11) 0.3862(9) 0.3153(4) 0.238(14) Uani 1 1 d . . .
H15A H 0.86 0.3531 0.3022 0.357 Uiso 1 1 calc R . .
H15B H 0.8996 0.3953 0.3479 0.357 Uiso 1 1 calc R . .
H15C H 0.926 0.3586 0.3117 0.357 Uiso 1 1 calc R . .
C16 C 0.9269(3) 0.3928(6) 0.1533(3) 0.049(2) Uani 1 1 d . . .
C17 C 0.9839(4) 0.3584(7) 0.1561(4) 0.075(3) Uani 1 1 d . . .
C18 C 0.9763(5) 0.2781(8) 0.1282(5) 0.118(5) Uani 1 1 d . . .
H18A H 0.9587 0.2381 0.1423 0.177 Uiso 1 1 calc R . .
H18B H 1.013 0.2586 0.1285 0.177 Uiso 1 1 calc R . .
H18C H 0.9525 0.2876 0.0964 0.177 Uiso 1 1 calc R . .
C19 C 1.0111(5) 0.3304(9) 0.2033(4) 0.115(5) Uani 1 1 d . . .
H19A H 0.9878 0.2891 0.2106 0.173 Uiso 1 1 calc R . .
H19B H 1.0156 0.3753 0.2246 0.173 Uiso 1 1 calc R . .
H19C H 1.0479 0.308 0.2062 0.173 Uiso 1 1 calc R . .
C20 C 1.0145(5) 0.4107(9) 0.1371(6) 0.167(8) Uani 1 1 d . . .
H20A H 0.9941 0.4182 0.1043 0.25 Uiso 1 1 calc R . .
H20B H 1.0513 0.3876 0.1409 0.25 Uiso 1 1 calc R . .
H20C H 1.0191 0.4624 0.1528 0.25 Uiso 1 1 calc R . .
C21 C 0.9116(4) 0.6934(5) 0.1626(3) 0.049(2) Uani 1 1 d . . .
C22 C 0.9548(4) 0.7496(6) 0.1945(4) 0.072(3) Uani 1 1 d . . .
C23 C 0.9480(11) 0.7552(19) 0.2354(7) 0.39(3) Uani 1 1 d . . .
H23A H 0.9099 0.7737 0.2315 0.582 Uiso 1 1 calc R . .
H23B H 0.9751 0.7934 0.2546 0.582 Uiso 1 1 calc R . .
H23C H 0.9539 0.7027 0.2503 0.582 Uiso 1 1 calc R . .
C24 C 1.0094(6) 0.7224(12) 0.1991(9) 0.245(14) Uani 1 1 d . . .
H24A H 1.0132 0.7169 0.1687 0.367 Uiso 1 1 calc R . .
H24B H 1.0158 0.6705 0.2147 0.367 Uiso 1 1 calc R . .
H24C H 1.037 0.7611 0.2173 0.367 Uiso 1 1 calc R . .
C25 C 0.9517(12) 0.8270(12) 0.1702(8) 0.35(2) Uani 1 1 d . . .
H25A H 0.9595 0.8183 0.1414 0.522 Uiso 1 1 calc R . .
H25B H 0.9794 0.864 0.1897 0.522 Uiso 1 1 calc R . .
H25C H 0.9141 0.8497 0.1634 0.522 Uiso 1 1 calc R . .
C26 C 0.7648(4) 0.6517(5) 0.1381(3) 0.053(2) Uani 1 1 d . . .
C27 C 0.7185(5) 0.6789(8) 0.1568(4) 0.095(4) Uani 1 1 d . . .
C28 C 0.6752(5) 0.7271(9) 0.1239(5) 0.125(5) Uani 1 1 d . . .
H28A H 0.6611 0.6985 0.0946 0.188 Uiso 1 1 calc R . .
H28B H 0.6912 0.7784 0.1192 0.188 Uiso 1 1 calc R . .
H28C H 0.6444 0.7365 0.136 0.188 Uiso 1 1 calc R . .
C29 C 0.6867(5) 0.5976(9) 0.1623(5) 0.126(5) Uani 1 1 d . . .
H29A H 0.7131 0.5621 0.1843 0.189 Uiso 1 1 calc R . .
H29B H 0.6721 0.5708 0.1325 0.189 Uiso 1 1 calc R . .
H29C H 0.6557 0.6107 0.1735 0.189 Uiso 1 1 calc R . .
C30 C 0.7454(4) 0.7118(8) 0.2039(4) 0.117(5) Uani 1 1 d . . .
H30A H 0.7731 0.6735 0.2223 0.175 Uiso 1 1 calc R . .
H30B H 0.7167 0.721 0.2184 0.175 Uiso 1 1 calc R . .
H30C H 0.764 0.7624 0.2019 0.175 Uiso 1 1 calc R . .
C31 C 0.7965(4) 0.8245(5) 0.0155(3) 0.054(2) Uani 1 1 d . . .
C32 C 0.8013(5) 0.9148(5) 0.0156(4) 0.099(4) Uani 1 1 d . . .
C33 C 0.7568(6) 0.9479(6) -0.0237(4) 0.126(5) Uani 1 1 d . . .
H33A H 0.7571 0.9213 -0.0519 0.189 Uiso 1 1 calc R . .
H33B H 0.7629 1.0054 -0.026 0.189 Uiso 1 1 calc R . .
H33C H 0.7205 0.9393 -0.0194 0.189 Uiso 1 1 calc R . .
C34 C 0.8584(7) 0.9308(9) 0.0072(11) 0.292(18) Uani 1 1 d . . .
H34A H 0.8571 0.9081 -0.0225 0.438 Uiso 1 1 calc R . .
H34B H 0.8889 0.9058 0.0318 0.438 Uiso 1 1 calc R . .
H34C H 0.865 0.9886 0.0071 0.438 Uiso 1 1 calc R . .
C35 C 0.8048(11) 0.9490(7) 0.0583(5) 0.251(15) Uani 1 1 d . . .
H35A H 0.8359 0.9245 0.0826 0.376 Uiso 1 1 calc R . .
H35B H 0.7697 0.9394 0.0645 0.376 Uiso 1 1 calc R . .
H35C H 0.8111 1.0067 0.0575 0.376 Uiso 1 1 calc R . .
C36 C 0.8923(3) 0.6664(4) 0.0115(3) 0.046(2) Uani 1 1 d . . .
C37 C 0.9517(3) 0.6616(6) 0.0113(3) 0.059(2) Uani 1 1 d . . .
C38 C 0.9659(7) 0.5814(11) 0.0096(13) 0.34(2) Uani 1 1 d . . .
H38A H 0.9637 0.5538 0.037 0.513 Uiso 1 1 calc R . .
H38B H 1.0041 0.5775 0.0085 0.513 Uiso 1 1 calc R . .
H38C H 0.9398 0.5565 -0.018 0.513 Uiso 1 1 calc R . .
C39 C 0.9919(5) 0.7016(11) 0.0499(6) 0.168(8) Uani 1 1 d . . .
H39A H 0.9795 0.7565 0.052 0.252 Uiso 1 1 calc R . .
H39B H 1.0286 0.7024 0.0455 0.252 Uiso 1 1 calc R . .
H39C H 0.9948 0.6728 0.0783 0.252 Uiso 1 1 calc R . .
C40 C 0.9550(6) 0.695(2) -0.0304(5) 0.35(2) Uani 1 1 d . . .
H40A H 0.9471 0.7529 -0.031 0.52 Uiso 1 1 calc R . .
H40B H 0.9274 0.6695 -0.0567 0.52 Uiso 1 1 calc R . .
H40C H 0.9926 0.6871 -0.0321 0.52 Uiso 1 1 calc R . .
C41 C 0.7517(5) 0.6998(6) -0.1441(3) 0.067(3) Uani 1 1 d . . .
C42 C 0.7672(6) 0.7477(6) -0.1805(4) 0.092(4) Uani 1 1 d . . .
C43 C 0.7601(7) 0.8344(7) -0.1715(4) 0.126(5) Uani 1 1 d . . .
H43A H 0.77 0.867 -0.1941 0.189 Uiso 1 1 calc R . .
H43B H 0.7845 0.8483 -0.1405 0.189 Uiso 1 1 calc R . .
H43C H 0.721 0.8447 -0.1741 0.189 Uiso 1 1 calc R . .
C44 C 0.8276(7) 0.7300(9) -0.1752(5) 0.134(5) Uani 1 1 d . . .
H44A H 0.8316 0.6733 -0.1814 0.201 Uiso 1 1 calc R . .
H44B H 0.8513 0.7427 -0.1437 0.201 Uiso 1 1 calc R . .
H44C H 0.8391 0.7627 -0.1969 0.201 Uiso 1 1 calc R . .
C45 C 0.7301(7) 0.7218(8) -0.2289(4) 0.138(6) Uani 1 1 d . . .
H45A H 0.7364 0.6651 -0.2334 0.207 Uiso 1 1 calc R . .
H45B H 0.7396 0.7537 -0.252 0.207 Uiso 1 1 calc R . .
H45C H 0.6907 0.7303 -0.2321 0.207 Uiso 1 1 calc R . .
C46 C 0.6496(4) 0.6801(6) -0.0848(4) 0.068(3) Uani 1 1 d . . .
C47 C 0.5973(5) 0.7288(8) -0.0881(7) 0.123(5) Uani 1 1 d . . .
C48 C 0.6009(7) 0.7531(11) -0.0400(8) 0.188(10) Uani 1 1 d . . .
H48A H 0.6346 0.7855 -0.0264 0.282 Uiso 1 1 calc R . .
H48B H 0.6028 0.7051 -0.0213 0.282 Uiso 1 1 calc R . .
H48C H 0.5677 0.7844 -0.0411 0.282 Uiso 1 1 calc R . .
C49 C 0.5462(6) 0.6811(11) -0.1098(11) 0.35(2) Uani 1 1 d . . .
H49A H 0.5445 0.6661 -0.141 0.518 Uiso 1 1 calc R . .
H49B H 0.5131 0.7128 -0.1112 0.518 Uiso 1 1 calc R . .
H49C H 0.5472 0.6327 -0.0916 0.518 Uiso 1 1 calc R . .
C50 C 0.6000(7) 0.8056(10) -0.1134(7) 0.188(9) Uani 1 1 d . . .
H50A H 0.6345 0.8343 -0.0969 0.282 Uiso 1 1 calc R . .
H50B H 0.5676 0.8391 -0.1151 0.282 Uiso 1 1 calc R . .
H50C H 0.5997 0.7929 -0.1445 0.282 Uiso 1 1 calc R . .
C51 C 0.6260(4) 0.4573(6) -0.2017(3) 0.067(3) Uani 1 1 d . . .
C52 C 0.5892(5) 0.4595(7) -0.2523(3) 0.089(3) Uani 1 1 d . . .
C53 C 0.6285(8) 0.4832(16) -0.2790(5) 0.244(13) Uani 1 1 d . . .
H53A H 0.6581 0.4429 -0.274 0.366 Uiso 1 1 calc R . .
H53B H 0.6455 0.5353 -0.2681 0.366 Uiso 1 1 calc R . .
H53C H 0.6072 0.4866 -0.3118 0.366 Uiso 1 1 calc R . .
C54 C 0.5456(7) 0.5191(7) -0.2605(5) 0.192(10) Uani 1 1 d . . .
H54A H 0.52 0.5045 -0.2438 0.288 Uiso 1 1 calc R . .
H54B H 0.5249 0.5219 -0.2934 0.288 Uiso 1 1 calc R . .
H54C H 0.5625 0.5713 -0.2497 0.288 Uiso 1 1 calc R . .
C55 C 0.5619(7) 0.3788(7) -0.2669(5) 0.160(8) Uani 1 1 d . . .
H55A H 0.591 0.3378 -0.2621 0.24 Uiso 1 1 calc R . .
H55B H 0.5393 0.3806 -0.2995 0.24 Uiso 1 1 calc R . .
H55C H 0.5379 0.3658 -0.2486 0.24 Uiso 1 1 calc R . .
C56 C 0.7728(4) 0.4255(5) -0.1390(3) 0.053(2) Uani 1 1 d . . .
C57 C 0.8282(4) 0.4137(6) -0.1495(3) 0.063(2) Uani 1 1 d . . .
C58 C 0.8716(5) 0.4692(7) -0.1170(4) 0.098(4) Uani 1 1 d . . .
H58A H 0.8587 0.5247 -0.1225 0.148 Uiso 1 1 calc R . .
H58B H 0.9074 0.4637 -0.1226 0.148 Uiso 1 1 calc R . .
H58C H 0.8765 0.4548 -0.0851 0.148 Uiso 1 1 calc R . .
C59 C 0.8188(6) 0.4407(8) -0.1985(4) 0.107(4) Uani 1 1 d . . .
H59A H 0.8066 0.4967 -0.202 0.161 Uiso 1 1 calc R . .
H59B H 0.79 0.4073 -0.2197 0.161 Uiso 1 1 calc R . .
H59C H 0.8539 0.4357 -0.2054 0.161 Uiso 1 1 calc R . .
C60 C 0.8477(4) 0.3267(6) -0.1419(4) 0.082(3) Uani 1 1 d . . .
H60A H 0.8536 0.3118 -0.1099 0.123 Uiso 1 1 calc R . .
H60B H 0.8828 0.3208 -0.1485 0.123 Uiso 1 1 calc R . .
H60C H 0.8191 0.292 -0.1624 0.123 Uiso 1 1 calc R . .
C61 C 0.5808(4) 0.3187(6) -0.0870(4) 0.065(3) Uani 1 1 d . . .
C62 C 0.5194(4) 0.3384(8) -0.0955(4) 0.088(3) Uani 1 1 d . . .
C63 C 0.4876(4) 0.2868(11) -0.1368(5) 0.149(7) Uani 1 1 d . . .
H63A H 0.4997 0.3004 -0.163 0.223 Uiso 1 1 calc R . .
H63B H 0.4473 0.2966 -0.1448 0.223 Uiso 1 1 calc R . .
H63C H 0.4954 0.2302 -0.1291 0.223 Uiso 1 1 calc R . .
C64 C 0.5023(5) 0.3200(11) -0.0553(5) 0.151(7) Uani 1 1 d . . .
H64A H 0.4627 0.3338 -0.062 0.226 Uiso 1 1 calc R . .
H64B H 0.5251 0.3511 -0.0288 0.226 Uiso 1 1 calc R . .
H64C H 0.5076 0.2628 -0.0482 0.226 Uiso 1 1 calc R . .
C65 C 0.5096(6) 0.4253(10) -0.1102(7) 0.175(8) Uani 1 1 d . . .
H65A H 0.5218 0.4344 -0.1369 0.262 Uiso 1 1 calc R . .
H65B H 0.5311 0.4599 -0.0849 0.262 Uiso 1 1 calc R . .
H65C H 0.4697 0.4378 -0.1184 0.262 Uiso 1 1 calc R . .
C66 C 0.6629(4) 0.1804(5) -0.1334(3) 0.063(3) Uani 1 1 d . . .
C67 C 0.6555(6) 0.1065(6) -0.1636(4) 0.102(4) Uani 1 1 d . . .
C68 C 0.6983(13) 0.0473(10) -0.1390(5) 0.35(2) Uani 1 1 d . . .
H68A H 0.6942 -0.0012 -0.1576 0.524 Uiso 1 1 calc R . .
H68B H 0.6934 0.0341 -0.1096 0.524 Uiso 1 1 calc R . .
H68C H 0.7357 0.0699 -0.1334 0.524 Uiso 1 1 calc R . .
C69 C 0.5961(10) 0.0759(12) -0.1723(5) 0.259(16) Uani 1 1 d . . .
H69A H 0.5692 0.1165 -0.1891 0.388 Uiso 1 1 calc R . .
H69B H 0.5905 0.0649 -0.1429 0.388 Uiso 1 1 calc R . .
H69C H 0.5904 0.0267 -0.1905 0.388 Uiso 1 1 calc R . .
C70 C 0.6618(5) 0.1269(6) -0.2091(4) 0.093(4) Uani 1 1 d . . .
H70A H 0.6343 0.1679 -0.2244 0.14 Uiso 1 1 calc R . .
H70B H 0.6555 0.0789 -0.2284 0.14 Uiso 1 1 calc R . .
H70C H 0.6996 0.1474 -0.2042 0.14 Uiso 1 1 calc R . .
C71 C 0.6554(4) 0.1049(5) 0.0248(4) 0.061(2) Uani 1 1 d . . .
C72 C 0.6130(4) 0.0403(7) 0.0285(4) 0.083(3) Uani 1 1 d . . .
C73 C 0.5729(8) 0.0833(12) 0.0457(8) 0.235(13) Uani 1 1 d . . .
H73A H 0.593 0.1079 0.0755 0.352 Uiso 1 1 calc R . .
H73B H 0.545 0.0456 0.0494 0.352 Uiso 1 1 calc R . .
H73C H 0.554 0.1251 0.0238 0.352 Uiso 1 1 calc R . .
C74 C 0.6435(7) -0.0234(11) 0.0642(5) 0.185(10) Uani 1 1 d . . .
H74A H 0.6699 -0.0528 0.0529 0.278 Uiso 1 1 calc R . .
H74B H 0.616 -0.0607 0.069 0.278 Uiso 1 1 calc R . .
H74C H 0.6639 0.0028 0.0933 0.278 Uiso 1 1 calc R . .
C75 C 0.5877(5) -0.0007(7) -0.0169(4) 0.105(4) Uani 1 1 d . . .
H75A H 0.6172 -0.028 -0.0254 0.157 Uiso 1 1 calc R . .
H75B H 0.5695 0.039 -0.0404 0.157 Uiso 1 1 calc R . .
H75C H 0.56 -0.0399 -0.0146 0.157 Uiso 1 1 calc R . .
C76 C 0.7950(4) 0.1683(4) 0.0090(4) 0.057(2) Uani 1 1 d D . .
C77A C 0.8475(4) 0.1482(5) 0.0001(5) 0.089(4) Uani 0.293(7) 1 d PDU A 1
H77A H 0.8502 0.1448 -0.0299 0.106 Uiso 0.293(7) 1 calc PR A 1
C78A C 0.8938(11) 0.1344(11) 0.0410(13) 0.151(13) Uani 0.293(7) 1 d PDU A 1
H78A H 0.8849 0.1399 0.0685 0.181 Uiso 0.293(7) 1 calc PR A 1
C79A C 0.9515(12) 0.1137(13) 0.0484(15) 0.209(16) Uani 0.293(7) 1 d PDU A 1
C80A C 0.9729(16) 0.1032(13) 0.0161(16) 0.223(18) Uani 0.293(7) 1 d PDU A 1
H80A H 0.9486 0.1098 -0.0146 0.267 Uiso 0.293(7) 1 calc PR A 1
C81A C 1.0300(18) 0.0826(17) 0.022(2) 0.25(2) Uani 0.293(7) 1 d PDU A 1
H81A H 1.0415 0.0763 -0.0041 0.302 Uiso 0.293(7) 1 calc PR A 1
N82A N 1.0663(16) 0.073(2) 0.063(2) 0.28(2) Uani 0.293(7) 1 d PDU A 1
C83A C 1.0461(17) 0.083(3) 0.095(2) 0.28(2) Uani 0.293(7) 1 d PDU A 1
H83A H 1.0708 0.0759 0.1251 0.333 Uiso 0.293(7) 1 calc PR A 1
C84A C 0.9875(16) 0.104(2) 0.0888(16) 0.249(19) Uani 0.293(7) 1 d PDU A 1
H84A H 0.9762 0.1099 0.1151 0.298 Uiso 0.293(7) 1 calc PR A 1
C77B C 0.8475(4) 0.1482(5) 0.0001(5) 0.089(4) Uani 0.707(7) 1 d PD A 2
H77B H 0.8813 0.1389 0.0246 0.106 Uiso 0.707(7) 1 calc PR A 2
C78B C 0.8454(6) 0.1433(9) -0.0466(6) 0.079(4) Uani 0.707(7) 1 d PD A 2
H78B H 0.8111 0.1563 -0.0697 0.094 Uiso 0.707(7) 1 calc PR A 2
C79B C 0.8920(7) 0.1198(11) -0.0610(6) 0.092(5) Uani 0.707(7) 1 d PD A 2
C80B C 0.9409(8) 0.1005(10) -0.0332(7) 0.104(6) Uani 0.707(7) 1 d PD A 2
H80B H 0.9468 0.1044 -0.0012 0.124 Uiso 0.707(7) 1 calc PR A 2
C81B C 0.9870(9) 0.0736(11) -0.0468(9) 0.130(8) Uani 0.707(7) 1 d PD A 2
H81B H 1.0207 0.0561 -0.0243 0.156 Uiso 0.707(7) 1 calc PR A 2
N82B N 0.9825(10) 0.0733(17) -0.0895(11) 0.187(13) Uani 0.707(7) 1 d PD A 2
C83B C 0.9389(14) 0.1047(14) -0.1163(11) 0.176(14) Uani 0.707(7) 1 d PD A 2
H83B H 0.9379 0.1155 -0.1469 0.211 Uiso 0.707(7) 1 calc PR A 2
C84B C 0.8893(10) 0.1260(12) -0.1038(9) 0.148(10) Uani 0.707(7) 1 d PD A 2
H84B H 0.856 0.1439 -0.1265 0.178 Uiso 0.707(7) 1 calc PR A 2
C91 C 0.8786(4) 0.3759(7) 0.0092(5) 0.113(5) Uani 1 1 d . . .
H91A H 0.8999 0.3907 -0.011 0.169 Uiso 1 1 calc R . .
H91B H 0.8676 0.3196 0.0044 0.169 Uiso 1 1 calc R . .
H91C H 0.9018 0.3841 0.0413 0.169 Uiso 1 1 calc R . .
C92 C 0.8314(6) 0.4229(11) -0.0007(7) 0.171(8) Uani 1 1 d . . .
H92A H 0.8462 0.4782 0.0026 0.206 Uiso 1 1 calc R . .
H92B H 0.8127 0.4151 -0.0341 0.206 Uiso 1 1 calc R . .
C93 C 0.7906(4) 0.4267(5) 0.0154(4) 0.076(3) Uani 1 1 d . . .
H93A H 0.8102 0.4344 0.0487 0.091 Uiso 1 1 calc R . .
H93B H 0.7771 0.3707 0.0125 0.091 Uiso 1 1 calc R . .
N94 N 0.7427(5) 0.4689(8) 0.0083(6) 0.187(7) Uani 1 1 d . . .
H94A H 0.7563 0.5204 0.0126 0.224 Uiso 1 1 calc R . .
H94B H 0.7264 0.4641 -0.023 0.224 Uiso 1 1 calc R . .
C95 C 0.6993(4) 0.4753(6) 0.0212(4) 0.078(3) Uani 1 1 d . . .
H95A H 0.716 0.4785 0.055 0.093 Uiso 1 1 calc R . .
H95B H 0.6828 0.4211 0.0151 0.093 Uiso 1 1 calc R . .
C96 C 0.6541(9) 0.5215(14) 0.0129(12) 0.32(2) Uani 1 1 d . . .
H96A H 0.6707 0.5748 0.0226 0.383 Uiso 1 1 calc R . .
H96B H 0.64 0.5238 -0.0211 0.383 Uiso 1 1 calc R . .
C97 C 0.6073(5) 0.5249(7) 0.0232(5) 0.108(4) Uani 1 1 d . . .
H97A H 0.5857 0.572 0.0086 0.162 Uiso 1 1 calc R . .
H97B H 0.6164 0.5287 0.0566 0.162 Uiso 1 1 calc R . .
H97C H 0.5851 0.4766 0.012 0.162 Uiso 1 1 calc R . .

loop_
_atom_site_aniso_label
_atom_site_aniso_U_11
_atom_site_aniso_U_22
_atom_site_aniso_U_33
_atom_site_aniso_U_23
_atom_site_aniso_U_13
_atom_site_aniso_U_12
Cr1 0.0459(7) 0.0370(7) 0.0531(8) 0.0007(6) 0.0102(6) -0.0111(6)
Ni1 0.0459(7) 0.0370(7) 0.0531(8) 0.0007(6) 0.0102(6) -0.0111(6)
Cr2 0.0448(7) 0.0355(7) 0.0485(8) -0.0039(6) 0.0190(6) -0.0025(6)
Cr3 0.0518(8) 0.0388(8) 0.0462(8) -0.0050(6) 0.0156(6) -0.0093(6)
Cr4 0.0502(7) 0.0300(7) 0.0529(8) -0.0078(6) 0.0236(6) -0.0043(6)
Cr5 0.0489(8) 0.0315(7) 0.0531(8) 0.0039(6) 0.0105(6) -0.0018(6)
Cr6 0.0840(11) 0.0345(8) 0.0531(9) 0.0006(6) -0.0012(8) 0.0009(7)
Cr7 0.0470(8) 0.0360(7) 0.0494(8) -0.0009(6) 0.0018(6) -0.0006(6)
Cr8 0.0601(9) 0.0438(8) 0.0514(9) -0.0058(6) 0.0126(7) -0.0153(7)
Ni8 0.0601(9) 0.0438(8) 0.0514(9) -0.0058(6) 0.0126(7) -0.0153(7)
F1 0.034(2) 0.035(2) 0.057(3) -0.0059(19) 0.0081(19) -0.0059(17)
F2 0.041(2) 0.037(2) 0.048(3) 0.0010(19) 0.0038(19) -0.0020(18)
F3 0.048(2) 0.039(3) 0.057(3) -0.002(2) -0.002(2) 0.004(2)
F4 0.050(2) 0.037(2) 0.047(3) 0.0057(19) 0.008(2) 0.0064(19)
F5 0.043(2) 0.028(2) 0.060(3) -0.0064(19) 0.017(2) -0.0014(18)
F6 0.046(2) 0.034(2) 0.049(2) -0.0094(18) 0.020(2) -0.0033(18)
F7 0.040(2) 0.036(2) 0.050(3) -0.0057(19) 0.0179(19) -0.0022(18)
F8 0.043(2) 0.029(2) 0.046(2) -0.0007(18) 0.0135(19) -0.0044(17)
O1 0.083(4) 0.043(4) 0.067(4) 0.011(3) -0.006(4) -0.021(3)
O2 0.073(4) 0.034(3) 0.054(4) -0.002(3) 0.017(3) -0.002(3)
O3 0.046(3) 0.099(5) 0.052(4) -0.008(4) 0.020(3) -0.026(3)
O4 0.059(4) 0.049(3) 0.071(4) -0.008(3) 0.036(3) -0.006(3)
O5 0.066(4) 0.051(4) 0.050(3) 0.000(3) 0.021(3) -0.011(3)
O6 0.072(4) 0.054(4) 0.056(4) -0.013(3) 0.019(3) -0.013(3)
O7 0.037(3) 0.047(3) 0.068(4) -0.008(3) 0.015(3) -0.002(3)
O8 0.045(3) 0.055(4) 0.061(4) 0.002(3) 0.023(3) -0.006(3)
O9 0.069(4) 0.055(4) 0.054(4) -0.005(3) 0.015(3) -0.015(3)
O10 0.073(4) 0.039(3) 0.059(4) -0.014(3) 0.028(3) -0.012(3)
O11 0.078(4) 0.046(3) 0.062(4) -0.014(3) 0.040(3) -0.007(3)
O12 0.055(3) 0.063(4) 0.062(4) -0.003(3) 0.029(3) 0.007(3)
O13 0.076(4) 0.041(3) 0.069(4) -0.020(3) 0.029(3) -0.006(3)
O14 0.077(4) 0.039(3) 0.067(4) 0.007(3) 0.003(3) -0.010(3)
O15 0.044(3) 0.047(3) 0.046(3) -0.006(3) 0.016(3) -0.009(2)
O16 0.044(3) 0.072(4) 0.046(3) -0.002(3) 0.016(3) -0.003(3)
O17 0.084(4) 0.054(4) 0.054(4) 0.008(3) 0.013(3) -0.012(3)
O18 0.139(6) 0.041(4) 0.053(4) 0.004(3) 0.003(4) -0.013(4)
O19 0.057(4) 0.040(3) 0.078(4) -0.004(3) 0.003(3) 0.011(3)
O20 0.058(4) 0.045(4) 0.110(6) -0.022(4) -0.026(4) 0.011(3)
O21 0.113(5) 0.045(4) 0.065(4) 0.004(3) -0.024(4) 0.003(4)
O22 0.066(4) 0.045(4) 0.056(4) 0.004(3) -0.001(3) 0.005(3)
O23 0.105(5) 0.040(4) 0.049(4) -0.001(3) 0.028(3) -0.007(3)
O24 0.056(3) 0.042(3) 0.049(3) 0.005(3) 0.009(3) 0.002(3)
O25 0.064(4) 0.040(3) 0.056(4) -0.002(3) 0.011(3) -0.001(3)
O26 0.115(6) 0.050(4) 0.064(5) -0.010(3) 0.019(4) -0.037(4)
O27 0.046(3) 0.058(4) 0.071(4) -0.004(3) 0.005(3) 0.000(3)
O28 0.045(3) 0.103(5) 0.060(4) -0.003(4) 0.008(3) -0.013(3)
O29 0.087(5) 0.074(5) 0.060(4) -0.015(4) 0.016(4) -0.047(4)
O30 0.075(4) 0.055(4) 0.063(4) 0.004(3) 0.011(4) -0.029(3)
O31 0.088(5) 0.044(4) 0.070(4) 0.008(3) 0.041(4) 0.015(3)
O32 0.050(3) 0.036(3) 0.070(4) -0.012(3) 0.001(3) 0.001(2)
C1 0.050(5) 0.044(5) 0.050(5) 0.008(4) 0.019(4) -0.002(4)
C2 0.071(6) 0.045(5) 0.059(6) 0.003(4) 0.008(5) 0.001(4)
C3 0.140(11) 0.087(9) 0.076(8) -0.006(6) 0.016(7) 0.049(8)
C4 0.144(12) 0.101(10) 0.123(11) 0.062(8) -0.006(9) -0.053(9)
C5 0.090(7) 0.062(6) 0.059(6) 0.006(5) 0.005(5) 0.015(5)
C6 0.056(6) 0.057(6) 0.059(6) 0.019(5) 0.030(5) 0.004(5)
C7 0.051(5) 0.093(8) 0.083(7) 0.025(6) 0.037(5) 0.008(5)
C8 0.090(9) 0.27(2) 0.191(16) 0.152(16) 0.083(10) 0.098(12)
C9 0.080(7) 0.100(9) 0.130(10) 0.006(7) 0.068(7) -0.027(6)
C10 0.128(11) 0.109(10) 0.160(13) -0.008(9) 0.100(10) 0.013(8)
C11 0.048(5) 0.042(5) 0.057(5) -0.001(4) 0.025(4) 0.000(4)
C12 0.081(6) 0.052(5) 0.048(5) -0.005(4) 0.028(5) 0.006(5)
C13 0.30(3) 0.57(5) 0.073(11) -0.005(19) 0.069(15) 0.27(3)
C14 0.37(3) 0.42(4) 0.042(9) -0.027(14) 0.000(13) -0.28(3)
C15 0.50(4) 0.102(12) 0.050(8) -0.002(8) 0.005(14) -0.106(18)
C16 0.047(5) 0.060(6) 0.042(5) 0.008(4) 0.016(4) 0.008(5)
C17 0.047(5) 0.092(8) 0.095(8) 0.028(6) 0.036(5) 0.022(5)
C18 0.105(9) 0.107(11) 0.161(13) 0.012(9) 0.069(9) 0.030(8)
C19 0.064(7) 0.162(13) 0.105(10) 0.028(9) 0.009(7) 0.035(8)
C20 0.094(9) 0.135(12) 0.33(2) 0.109(14) 0.149(13) 0.060(9)
C21 0.063(6) 0.031(5) 0.054(6) -0.011(4) 0.021(5) -0.008(4)
C22 0.068(7) 0.054(6) 0.089(8) -0.020(5) 0.021(5) -0.025(5)
C23 0.38(3) 0.65(6) 0.22(2) -0.36(3) 0.22(2) -0.41(4)
C24 0.085(11) 0.24(2) 0.38(3) -0.23(2) 0.032(15) -0.065(12)
C25 0.45(4) 0.142(17) 0.23(2) 0.044(17) -0.18(3) -0.21(2)
C26 0.052(5) 0.044(5) 0.072(7) -0.011(5) 0.033(5) -0.004(4)
C27 0.105(9) 0.117(10) 0.082(8) -0.011(7) 0.058(7) 0.028(8)
C28 0.075(8) 0.165(14) 0.148(13) -0.062(11) 0.055(9) 0.020(9)
C29 0.111(10) 0.167(14) 0.128(11) -0.049(10) 0.078(9) -0.069(10)
C30 0.065(7) 0.155(12) 0.140(11) -0.095(10) 0.047(7) -0.015(7)
C31 0.065(6) 0.034(5) 0.058(6) -0.003(5) 0.013(5) -0.005(4)
C32 0.135(10) 0.022(5) 0.109(9) 0.002(6) -0.002(8) -0.005(6)
C33 0.180(13) 0.042(6) 0.104(10) -0.008(6) -0.025(9) 0.033(7)
C34 0.111(13) 0.064(10) 0.67(6) 0.026(19) 0.09(2) -0.042(9)
C35 0.52(4) 0.040(8) 0.084(10) -0.025(7) -0.044(16) 0.070(14)
C36 0.050(5) 0.031(4) 0.063(6) -0.003(4) 0.025(5) -0.003(4)
C37 0.045(5) 0.068(6) 0.068(6) -0.012(5) 0.024(4) 0.001(4)
C38 0.094(12) 0.123(16) 0.83(7) -0.11(3) 0.18(3) 0.010(11)
C39 0.057(7) 0.25(2) 0.217(17) -0.133(16) 0.069(10) -0.053(10)
C40 0.062(9) 0.90(8) 0.095(12) 0.11(2) 0.048(9) 0.02(2)
C41 0.104(8) 0.046(6) 0.044(6) 0.011(5) 0.016(6) 0.008(5)
C42 0.136(11) 0.055(7) 0.084(8) 0.024(6) 0.032(8) 0.001(7)
C43 0.230(17) 0.069(9) 0.085(9) 0.021(7) 0.061(10) 0.002(9)
C44 0.166(14) 0.129(12) 0.142(13) 0.038(10) 0.099(11) -0.015(11)
C45 0.247(18) 0.106(10) 0.054(8) 0.003(7) 0.038(10) -0.011(11)
C46 0.049(6) 0.051(6) 0.091(7) -0.002(6) 0.005(5) 0.008(5)
C47 0.065(8) 0.069(9) 0.211(17) -0.011(10) 0.014(9) 0.019(6)
C48 0.155(15) 0.150(16) 0.33(3) 0.032(18) 0.170(19) 0.063(13)
C49 0.043(8) 0.143(17) 0.76(6) -0.13(3) 0.005(18) 0.025(9)
C50 0.145(14) 0.129(14) 0.26(2) 0.072(15) 0.019(14) 0.089(12)
C51 0.075(6) 0.046(6) 0.060(6) -0.005(5) -0.005(5) -0.001(5)
C52 0.109(9) 0.078(8) 0.050(6) 0.002(5) -0.015(6) -0.012(7)
C53 0.179(18) 0.45(4) 0.072(11) 0.022(17) 0.001(11) -0.09(2)
C54 0.227(17) 0.079(9) 0.133(12) -0.029(8) -0.129(12) 0.073(10)
C55 0.197(15) 0.068(8) 0.117(11) -0.018(8) -0.083(11) 0.014(9)
C56 0.075(6) 0.039(5) 0.038(5) -0.004(4) 0.008(4) -0.013(5)
C57 0.077(6) 0.065(6) 0.054(6) -0.008(5) 0.028(5) -0.025(5)
C58 0.088(8) 0.114(10) 0.097(9) -0.020(7) 0.034(7) -0.043(7)
C59 0.150(11) 0.115(10) 0.079(8) 0.005(7) 0.068(8) 0.009(9)
C60 0.077(7) 0.080(8) 0.095(8) -0.006(6) 0.035(6) -0.006(6)
C61 0.049(6) 0.071(7) 0.066(7) -0.022(6) 0.006(5) -0.013(5)
C62 0.048(6) 0.123(10) 0.090(8) -0.019(7) 0.019(6) 0.000(6)
C63 0.035(6) 0.27(2) 0.128(12) -0.075(13) 0.010(7) -0.027(9)
C64 0.054(7) 0.28(2) 0.109(11) 0.000(12) 0.021(7) 0.018(10)
C65 0.084(10) 0.156(16) 0.28(2) 0.023(16) 0.054(12) 0.048(10)
C66 0.079(6) 0.042(6) 0.051(6) 0.002(5) -0.003(5) -0.015(5)
C67 0.193(13) 0.039(6) 0.060(7) -0.016(5) 0.023(8) -0.026(7)
C68 0.69(5) 0.130(15) 0.084(11) -0.042(10) -0.067(19) 0.25(2)
C69 0.46(4) 0.24(2) 0.113(13) -0.103(14) 0.145(19) -0.28(3)
C70 0.129(10) 0.072(7) 0.073(8) -0.031(6) 0.026(7) -0.008(7)
C71 0.063(6) 0.056(6) 0.069(7) -0.007(5) 0.027(5) -0.019(5)
C72 0.079(7) 0.092(8) 0.079(7) -0.013(6) 0.030(6) -0.051(6)
C73 0.22(2) 0.23(2) 0.35(3) -0.15(2) 0.22(2) -0.172(19)
C74 0.193(16) 0.215(19) 0.103(11) 0.060(12) -0.012(11) -0.141(15)
C75 0.103(9) 0.101(9) 0.092(8) -0.024(7) 0.008(7) -0.074(7)
C76 0.056(6) 0.025(5) 0.096(8) -0.002(5) 0.033(6) -0.008(4)
C77A 0.084(7) 0.030(5) 0.174(13) -0.002(6) 0.073(8) 0.004(5)
C78A 0.101(19) 0.11(3) 0.24(3) -0.02(3) 0.063(17) 0.04(2)
C79A 0.12(2) 0.23(3) 0.27(4) -0.06(3) 0.060(19) 0.08(3)
C80A 0.11(2) 0.28(4) 0.29(4) -0.05(4) 0.08(2) 0.06(3)
C81A 0.11(3) 0.34(4) 0.30(4) -0.06(4) 0.06(3) 0.09(3)
N82A 0.15(3) 0.37(4) 0.31(5) -0.06(4) 0.05(3) 0.10(3)
C83A 0.17(3) 0.35(4) 0.29(4) -0.06(4) 0.04(3) 0.11(3)
C84A 0.17(3) 0.28(4) 0.27(4) -0.08(4) 0.04(2) 0.13(3)
C77B 0.084(7) 0.030(5) 0.174(13) -0.002(6) 0.073(8) 0.004(5)
C78B 0.084(10) 0.073(10) 0.101(12) -0.005(9) 0.060(9) 0.003(8)
C79B 0.091(12) 0.124(15) 0.078(12) 0.007(10) 0.050(10) 0.009(11)
C80B 0.090(13) 0.083(12) 0.158(19) -0.001(12) 0.067(14) -0.009(10)
C81B 0.150(19) 0.080(13) 0.20(3) -0.002(15) 0.12(2) 0.004(12)
N82B 0.17(2) 0.22(3) 0.23(3) 0.02(2) 0.14(2) 0.068(18)
C83B 0.27(3) 0.091(17) 0.26(4) -0.07(2) 0.22(3) -0.06(2)
C84B 0.19(2) 0.100(16) 0.21(3) -0.028(16) 0.15(2) -0.020(15)
C91 0.061(7) 0.079(8) 0.168(13) 0.025(8) -0.003(8) 0.000(6)
C92 0.095(11) 0.163(16) 0.30(2) -0.028(16) 0.125(14) -0.013(11)
C93 0.055(6) 0.038(5) 0.104(8) -0.003(5) -0.015(6) 0.000(4)
N94 0.143(11) 0.130(11) 0.35(2) -0.079(13) 0.170(14) -0.040(9)
C95 0.075(7) 0.054(6) 0.087(7) -0.016(5) 0.003(6) 0.010(5)
C96 0.22(2) 0.19(2) 0.68(6) -0.10(3) 0.33(3) -0.020(18)
C97 0.106(9) 0.090(9) 0.137(11) -0.007(8) 0.053(9) 0.013(7)

loop_
_atom_type_symbol
_atom_type_description
_atom_type_scat_dispersion_real
_atom_type_scat_dispersion_imag
_atom_type_scat_source
C C 0.0181 0.0091 'International Tables Vol C Tables 4.2.6.8 and 6.1.1.4'
H H 0 0 'International Tables Vol C Tables 4.2.6.8 and 6.1.1.4'
N N 0.0311 0.018 'International Tables Vol C Tables 4.2.6.8 and 6.1.1.4'
O O 0.0492 0.0322 'International Tables Vol C Tables 4.2.6.8 and 6.1.1.4'
F F 0.0727 0.0534 'International Tables Vol C Tables 4.2.6.8 and 6.1.1.4'
Cr Cr -0.1635 2.4439 'International Tables Vol C Tables 4.2.6.8 and 6.1.1.4'
Ni Ni -3.0029 0.5091 'International Tables Vol C Tables 4.2.6.8 and 6.1.1.4'

loop_
_geom_angle_atom_site_label_1
_geom_angle_atom_site_label_2
_geom_angle_atom_site_label_3
_geom_angle
F8 Cr1 O1 92.2(2)
F8 Cr1 F1 88.42(16)
O1 Cr1 F1 176.5(3)
F8 Cr1 O30 178.8(2)
O1 Cr1 O30 87.7(3)
F1 Cr1 O30 91.7(2)
F8 Cr1 O3 90.7(2)
O1 Cr1 O3 93.6(3)
F1 Cr1 O3 89.8(2)
O30 Cr1 O3 88.1(3)
F8 Cr1 O32 86.44(19)
O1 Cr1 O32 86.3(3)
F1 Cr1 O32 90.3(2)
O30 Cr1 O32 94.8(3)
O3 Cr1 O32 177.1(2)
F7 Cr2 F8 87.33(16)
F7 Cr2 O5 92.3(2)
F8 Cr2 O5 179.1(2)
F7 Cr2 O4 89.9(2)
F8 Cr2 O4 90.9(2)
O5 Cr2 O4 88.2(2)
F7 Cr2 O7 92.3(2)
F8 Cr2 O7 89.34(19)
O5 Cr2 O7 91.5(2)
O4 Cr2 O7 177.8(2)
F7 Cr2 O2 178.0(2)
F8 Cr2 O2 91.9(2)
O5 Cr2 O2 88.5(2)
O4 Cr2 O2 92.0(2)
O7 Cr2 O2 85.8(2)
F6 Cr3 F7 89.24(17)
F6 Cr3 O9 90.8(2)
F7 Cr3 O9 179.4(2)
F6 Cr3 O6 178.2(2)
F7 Cr3 O6 92.2(2)
O9 Cr3 O6 87.8(2)
F6 Cr3 O11 91.8(2)
F7 Cr3 O11 88.6(2)
O9 Cr3 O11 91.9(2)
O6 Cr3 O11 89.3(2)
F6 Cr3 O8 89.3(2)
F7 Cr3 O8 90.98(19)
O9 Cr3 O8 88.5(2)
O6 Cr3 O8 89.7(2)
O11 Cr3 O8 178.9(2)
F5 Cr4 F6 87.88(17)
F5 Cr4 O10 177.9(2)
F6 Cr4 O10 94.2(2)
F5 Cr4 O13 90.8(2)
F6 Cr4 O13 178.3(2)
O10 Cr4 O13 87.1(3)
F5 Cr4 O15 92.68(19)
F6 Cr4 O15 89.52(19)
O10 Cr4 O15 87.1(2)
O13 Cr4 O15 91.6(2)
F5 Cr4 O12 89.6(2)
F6 Cr4 O12 89.5(2)
O10 Cr4 O12 90.7(2)
O13 Cr4 O12 89.4(2)
O15 Cr4 O12 177.5(2)
F4 Cr5 O14 179.1(3)
F4 Cr5 F5 87.26(17)
O14 Cr5 F5 93.4(2)
F4 Cr5 O17 91.4(2)
O14 Cr5 O17 87.9(3)
F5 Cr5 O17 177.2(2)
F4 Cr5 O19 92.2(2)
O14 Cr5 O19 88.4(2)
F5 Cr5 O19 89.9(2)
O17 Cr5 O19 92.6(3)
F4 Cr5 O16 89.0(2)
O14 Cr5 O16 90.4(3)
F5 Cr5 O16 89.6(2)
O17 Cr5 O16 87.9(2)
O19 Cr5 O16 178.7(3)
F3 Cr6 F4 86.27(18)
F3 Cr6 O23 92.6(2)
F4 Cr6 O23 88.7(2)
F3 Cr6 O18 179.3(3)
F4 Cr6 O18 93.4(2)
O23 Cr6 O18 86.9(3)
F3 Cr6 O21 90.9(2)
F4 Cr6 O21 177.2(2)
O23 Cr6 O21 91.3(3)
O18 Cr6 O21 89.4(3)
F3 Cr6 O20 90.2(3)
F4 Cr6 O20 90.6(2)
O23 Cr6 O20 177.0(3)
O18 Cr6 O20 90.3(3)
O21 Cr6 O20 89.6(3)
F3 Cr7 F2 86.81(18)
F3 Cr7 O22 93.3(2)
F2 Cr7 O22 178.4(2)
F3 Cr7 O25 178.4(2)
F2 Cr7 O25 91.7(2)
O22 Cr7 O25 88.1(2)
F3 Cr7 O24 91.3(2)
F2 Cr7 O24 89.46(19)
O22 Cr7 O24 92.1(2)
O25 Cr7 O24 88.0(2)
F3 Cr7 O27 88.5(2)
F2 Cr7 O27 90.3(2)
O22 Cr7 O27 88.1(3)
O25 Cr7 O27 92.3(2)
O24 Cr7 O27 179.7(3)
F2 Cr8 F1 89.15(17)
F2 Cr8 O26 94.3(2)
F1 Cr8 O26 176.1(2)
F2 Cr8 O29 178.4(3)
F1 Cr8 O29 90.6(2)
O26 Cr8 O29 86.1(3)
F2 Cr8 O31 86.6(2)
F1 Cr8 O31 91.3(2)
O26 Cr8 O31 87.1(3)
O29 Cr8 O31 94.9(3)
F2 Cr8 O28 90.2(2)
F1 Cr8 O28 89.8(2)
O26 Cr8 O28 92.0(3)
O29 Cr8 O28 88.3(3)
O31 Cr8 O28 176.6(3)
Cr1 F1 Cr8 123.8(2)
Cr8 F2 Cr7 121.9(2)
Cr7 F3 Cr6 121.1(2)
Cr5 F4 Cr6 122.3(2)
Cr4 F5 Cr5 121.4(2)
Cr3 F6 Cr4 121.76(19)
Cr2 F7 Cr3 122.3(2)
Cr1 F8 Cr2 124.0(2)
C1 O1 Cr1 134.4(5)
C1 O2 Cr2 134.5(5)
C6 O3 Cr1 134.5(5)
C6 O4 Cr2 132.8(5)
C11 O5 Cr2 132.2(5)
C11 O6 Cr3 136.3(5)
C16 O7 Cr2 136.3(5)
C16 O8 Cr3 130.5(5)
C21 O9 Cr3 127.7(6)
C21 O10 Cr4 133.0(5)
C26 O11 Cr3 134.7(6)
C26 O12 Cr4 127.5(5)
C31 O13 Cr4 129.7(5)
C31 O14 Cr5 134.6(6)
C36 O15 Cr4 135.4(5)
C36 O16 Cr5 129.1(5)
C41 O17 Cr5 132.5(6)
C41 O18 Cr6 135.3(6)
C46 O19 Cr5 135.0(6)
C46 O20 Cr6 129.9(6)
C51 O21 Cr6 127.7(6)
C51 O22 Cr7 135.2(6)
C56 O23 Cr6 135.5(6)
C56 O24 Cr7 128.3(5)
C66 O25 Cr7 129.6(6)
C66 O26 Cr8 134.0(6)
C61 O27 Cr7 135.9(6)
C61 O28 Cr8 128.3(6)
C71 O29 Cr8 133.0(6)
C71 O30 Cr1 134.2(6)
C76 O31 Cr8 133.9(6)
C76 O32 Cr1 132.4(6)
O2 C1 O1 125.8(7)
O2 C1 C2 118.8(8)
O1 C1 C2 115.4(7)
C5 C2 C4 112.5(9)
C5 C2 C3 109.0(8)
C4 C2 C3 110.7(10)
C5 C2 C1 110.7(7)
C4 C2 C1 107.4(8)
C3 C2 C1 106.3(8)
C2 C3 H3A 109.5
C2 C3 H3B 109.5
H3A C3 H3B 109.5
C2 C3 H3C 109.5
H3A C3 H3C 109.5
H3B C3 H3C 109.5
C2 C4 H4A 109.5
C2 C4 H4B 109.5
H4A C4 H4B 109.5
C2 C4 H4C 109.5
H4A C4 H4C 109.5
H4B C4 H4C 109.5
C2 C5 H5A 109.5
C2 C5 H5B 109.5
H5A C5 H5B 109.5
C2 C5 H5C 109.5
H5A C5 H5C 109.5
H5B C5 H5C 109.5
O3 C6 O4 127.0(8)
O3 C6 C7 115.5(9)
O4 C6 C7 117.5(9)
C8 C7 C9 111.5(11)
C8 C7 C10 111.3(12)
C9 C7 C10 108.5(9)
C8 C7 C6 107.2(8)
C9 C7 C6 108.7(8)
C10 C7 C6 109.6(9)
C7 C8 H8A 109.5
C7 C8 H8B 109.5
H8A C8 H8B 109.5
C7 C8 H8C 109.5
H8A C8 H8C 109.5
H8B C8 H8C 109.5
C7 C9 H9A 109.5
C7 C9 H9B 109.5
H9A C9 H9B 109.5
C7 C9 H9C 109.5
H9A C9 H9C 109.5
H9B C9 H9C 109.5
C7 C10 H10A 109.5
C7 C10 H10B 109.5
H10A C10 H10B 109.5
C7 C10 H10C 109.5
H10A C10 H10C 109.5
H10B C10 H10C 109.5
O5 C11 O6 124.2(8)
O5 C11 C12 119.5(8)
O6 C11 C12 116.2(7)
C14 C12 C15 117.6(14)
C14 C12 C13 108.3(17)
C15 C12 C13 101.1(15)
C14 C12 C11 113.1(9)
C15 C12 C11 112.0(9)
C13 C12 C11 102.7(9)
C12 C13 H13A 109.5
C12 C13 H13B 109.4
H13A C13 H13B 109.5
C12 C13 H13C 109.5
H13A C13 H13C 109.5
H13B C13 H13C 109.5
C12 C14 H14A 109.5
C12 C14 H14B 109.4
H14A C14 H14B 109.5
C12 C14 H14C 109.5
H14A C14 H14C 109.5
H14B C14 H14C 109.5
C12 C15 H15A 109.4
C12 C15 H15B 109.5
H15A C15 H15B 109.5
C12 C15 H15C 109.5
H15A C15 H15C 109.5
H15B C15 H15C 109.5
O8 C16 O7 125.8(7)
O8 C16 C17 118.8(8)
O7 C16 C17 115.5(8)
C20 C17 C19 117.9(11)
C20 C17 C16 112.1(9)
C19 C17 C16 107.7(8)
C20 C17 C18 106.6(11)
C19 C17 C18 101.7(10)
C16 C17 C18 110.3(9)
C17 C18 H18A 109.5
C17 C18 H18B 109.4
H18A C18 H18B 109.5
C17 C18 H18C 109.5
H18A C18 H18C 109.5
H18B C18 H18C 109.5
C17 C19 H19A 109.5
C17 C19 H19B 109.5
H19A C19 H19B 109.5
C17 C19 H19C 109.5
H19A C19 H19C 109.5
H19B C19 H19C 109.5
C17 C20 H20A 109.5
C17 C20 H20B 109.5
H20A C20 H20B 109.5
C17 C20 H20C 109.4
H20A C20 H20C 109.5
H20B C20 H20C 109.5
O9 C21 O10 126.1(7)
O9 C21 C22 116.3(8)
O10 C21 C22 117.6(8)
C23 C22 C24 110.6(18)
C23 C22 C25 114.5(19)
C24 C22 C25 102.7(17)
C23 C22 C21 111.4(10)
C24 C22 C21 109.5(9)
C25 C22 C21 107.7(10)
C22 C23 H23A 109.5
C22 C23 H23B 109.5
H23A C23 H23B 109.5
C22 C23 H23C 109.5
H23A C23 H23C 109.5
H23B C23 H23C 109.5
C22 C24 H24A 109.5
C22 C24 H24B 109.4
H24A C24 H24B 109.5
C22 C24 H24C 109.5
H24A C24 H24C 109.5
H24B C24 H24C 109.5
C22 C25 H25A 109.5
C22 C25 H25B 109.5
H25A C25 H25B 109.5
C22 C25 H25C 109.4
H25A C25 H25C 109.5
H25B C25 H25C 109.5
O12 C26 O11 125.7(7)
O12 C26 C27 117.1(9)
O11 C26 C27 117.2(9)
C28 C27 C30 117.9(11)
C28 C27 C26 113.1(10)
C30 C27 C26 108.4(10)
C28 C27 C29 104.5(11)
C30 C27 C29 106.9(10)
C26 C27 C29 104.9(9)
C27 C28 H28A 109.5
C27 C28 H28B 109.4
H28A C28 H28B 109.5
C27 C28 H28C 109.5
H28A C28 H28C 109.5
H28B C28 H28C 109.5
C27 C29 H29A 109.4
C27 C29 H29B 109.5
H29A C29 H29B 109.5
C27 C29 H29C 109.5
H29A C29 H29C 109.5
H29B C29 H29C 109.5
C27 C30 H30A 109.5
C27 C30 H30B 109.5
H30A C30 H30B 109.5
C27 C30 H30C 109.5
H30A C30 H30C 109.5
H30B C30 H30C 109.5
O14 C31 O13 125.1(8)
O14 C31 C32 117.0(9)
O13 C31 C32 117.4(9)
C35 C32 C33 114.4(13)
C35 C32 C31 112.6(11)
C33 C32 C31 109.6(9)
C35 C32 C34 107.8(16)
C33 C32 C34 107.5(14)
C31 C32 C34 104.3(10)
C32 C33 H33A 109.5
C32 C33 H33B 109.5
H33A C33 H33B 109.5
C32 C33 H33C 109.5
H33A C33 H33C 109.5
H33B C33 H33C 109.5
C32 C34 H34A 109.4
C32 C34 H34B 109.6
H34A C34 H34B 109.5
C32 C34 H34C 109.5
H34A C34 H34C 109.5
H34B C34 H34C 109.5
C32 C35 H35A 109.5
C32 C35 H35B 109.5
H35A C35 H35B 109.5
C32 C35 H35C 109.5
H35A C35 H35C 109.5
H35B C35 H35C 109.5
O15 C36 O16 125.5(7)
O15 C36 C37 117.2(8)
O16 C36 C37 117.3(7)
C38 C37 C40 104.9(18)
C38 C37 C39 110.8(15)
C40 C37 C39 108.9(15)
C38 C37 C36 108.7(10)
C40 C37 C36 109.6(9)
C39 C37 C36 113.6(8)
C37 C38 H38A 109.5
C37 C38 H38B 109.5
H38A C38 H38B 109.5
C37 C38 H38C 109.5
H38A C38 H38C 109.5
H38B C38 H38C 109.5
C37 C39 H39A 109.5
C37 C39 H39B 109.5
H39A C39 H39B 109.5
C37 C39 H39C 109.5
H39A C39 H39C 109.5
H39B C39 H39C 109.5
C37 C40 H40A 109.5
C37 C40 H40B 109.4
H40A C40 H40B 109.5
C37 C40 H40C 109.5
H40A C40 H40C 109.5
H40B C40 H40C 109.5
O18 C41 O17 123.8(8)
O18 C41 C42 121.0(9)
O17 C41 C42 115.2(9)
C43 C42 C44 110.3(12)
C43 C42 C41 107.2(10)
C44 C42 C41 108.1(9)
C43 C42 C45 112.3(10)
C44 C42 C45 108.9(12)
C41 C42 C45 110.0(10)
C42 C43 H43A 109.5
C42 C43 H43B 109.4
H43A C43 H43B 109.5
C42 C43 H43C 109.5
H43A C43 H43C 109.5
H43B C43 H43C 109.5
C42 C44 H44A 109.5
C42 C44 H44B 109.5
H44A C44 H44B 109.5
C42 C44 H44C 109.5
H44A C44 H44C 109.5
H44B C44 H44C 109.5
C42 C45 H45A 109.5
C42 C45 H45B 109.4
H45A C45 H45B 109.5
C42 C45 H45C 109.5
H45A C45 H45C 109.5
H45B C45 H45C 109.5
O20 C46 O19 127.3(8)
O20 C46 C47 117.7(9)
O19 C46 C47 115.0(9)
C49 C47 C48 110.6(19)
C49 C47 C50 113.9(17)
C48 C47 C50 106.2(14)
C49 C47 C46 110.5(11)
C48 C47 C46 107.8(12)
C50 C47 C46 107.5(13)
C47 C48 H48A 109.5
C47 C48 H48B 109.5
H48A C48 H48B 109.5
C47 C48 H48C 109.5
H48A C48 H48C 109.5
H48B C48 H48C 109.5
C47 C49 H49A 109.5
C47 C49 H49B 109.5
H49A C49 H49B 109.5
C47 C49 H49C 109.5
H49A C49 H49C 109.5
H49B C49 H49C 109.5
C47 C50 H50A 109.5
C47 C50 H50B 109.5
H50A C50 H50B 109.5
C47 C50 H50C 109.5
H50A C50 H50C 109.5
H50B C50 H50C 109.5
O22 C51 O21 127.2(8)
O22 C51 C52 118.1(8)
O21 C51 C52 114.8(8)
C54 C52 C55 108.4(11)
C54 C52 C51 111.6(10)
C55 C52 C51 110.2(9)
C54 C52 C53 108.6(14)
C55 C52 C53 112.5(14)
C51 C52 C53 105.4(10)
C52 C53 H53A 109.5
C52 C53 H53B 109.5
H53A C53 H53B 109.5
C52 C53 H53C 109.5
H53A C53 H53C 109.5
H53B C53 H53C 109.5
C52 C54 H54A 109.5
C52 C54 H54B 109.5
H54A C54 H54B 109.5
C52 C54 H54C 109.5
H54A C54 H54C 109.5
H54B C54 H54C 109.5
C52 C55 H55A 109.5
C52 C55 H55B 109.5
H55A C55 H55B 109.5
C52 C55 H55C 109.4
H55A C55 H55C 109.5
H55B C55 H55C 109.5
O24 C56 O23 125.8(8)
O24 C56 C57 117.7(8)
O23 C56 C57 116.5(8)
C59 C57 C60 111.9(8)
C59 C57 C58 108.3(9)
C60 C57 C58 110.5(9)
C59 C57 C56 108.3(8)
C60 C57 C56 110.9(7)
C58 C57 C56 106.7(8)
C57 C58 H58A 109.4
C57 C58 H58B 109.5
H58A C58 H58B 109.5
C57 C58 H58C 109.5
H58A C58 H58C 109.5
H58B C58 H58C 109.5
C57 C59 H59A 109.5
C57 C59 H59B 109.5
H59A C59 H59B 109.5
C57 C59 H59C 109.4
H59A C59 H59C 109.5
H59B C59 H59C 109.5
C57 C60 H60A 109.5
C57 C60 H60B 109.5
H60A C60 H60B 109.5
C57 C60 H60C 109.5
H60A C60 H60C 109.5
H60B C60 H60C 109.5
O27 C61 O28 125.3(9)
O27 C61 C62 116.3(10)
O28 C61 C62 118.3(10)
C64 C62 C65 112.8(13)
C64 C62 C61 112.0(10)
C65 C62 C61 108.3(10)
C64 C62 C63 111.3(12)
C65 C62 C63 107.6(13)
C61 C62 C63 104.4(9)
C62 C63 H63A 109.5
C62 C63 H63B 109.5
H63A C63 H63B 109.5
C62 C63 H63C 109.4
H63A C63 H63C 109.5
H63B C63 H63C 109.5
C62 C64 H64A 109.5
C62 C64 H64B 109.5
H64A C64 H64B 109.5
C62 C64 H64C 109.5
H64A C64 H64C 109.5
H64B C64 H64C 109.5
C62 C65 H65A 109.4
C62 C65 H65B 109.5
H65A C65 H65B 109.5
C62 C65 H65C 109.5
H65A C65 H65C 109.5
H65B C65 H65C 109.5
O25 C66 O26 125.6(9)
O25 C66 C67 119.4(9)
O26 C66 C67 114.9(9)
C68 C67 C70 110.4(15)
C68 C67 C66 107.9(10)
C70 C67 C66 110.9(9)
C68 C67 C69 112.2(16)
C70 C67 C69 108.2(11)
C66 C67 C69 107.2(12)
C67 C68 H68A 109.5
C67 C68 H68B 109.5
H68A C68 H68B 109.5
C67 C68 H68C 109.4
H68A C68 H68C 109.5
H68B C68 H68C 109.5
C67 C69 H69A 109.5
C67 C69 H69B 109.5
H69A C69 H69B 109.5
C67 C69 H69C 109.5
H69A C69 H69C 109.5
H69B C69 H69C 109.5
C67 C70 H70A 109.5
C67 C70 H70B 109.5
H70A C70 H70B 109.5
C67 C70 H70C 109.5
H70A C70 H70C 109.5
H70B C70 H70C 109.5
O30 C71 O29 126.7(8)
O30 C71 C72 117.8(9)
O29 C71 C72 115.5(9)
C73 C72 C75 115.2(12)
C73 C72 C74 108.8(13)
C75 C72 C74 108.0(11)
C73 C72 C71 105.0(10)
C75 C72 C71 110.0(8)
C74 C72 C71 109.7(9)
C72 C73 H73A 109.5
C72 C73 H73B 109.5
H73A C73 H73B 109.5
C72 C73 H73C 109.5
H73A C73 H73C 109.5
H73B C73 H73C 109.5
C72 C74 H74A 109.5
C72 C74 H74B 109.5
H74A C74 H74B 109.5
C72 C74 H74C 109.5
H74A C74 H74C 109.5
H74B C74 H74C 109.5
C72 C75 H75A 109.5
C72 C75 H75B 109.5
H75A C75 H75B 109.5
C72 C75 H75C 109.5
H75A C75 H75C 109.5
H75B C75 H75C 109.5
O31 C76 O32 126.0(8)
O31 C76 C77A 116.9(10)
O32 C76 C77A 117.1(10)
C78A C77A C76 113.5(17)
C78A C77A H77A 123.1
C76 C77A H77A 123.3
C77A C78A C79A 132(3)
C77A C78A H78A 114
C79A C78A H78A 113.8
C84A C79A C80A 113(3)
C84A C79A C78A 123(3)
C80A C79A C78A 125(3)
C79A C80A C81A 126(3)
C79A C80A H80A 116
C81A C80A H80A 117.8
N82A C81A C80A 121(3)
N82A C81A H81A 120.2
C80A C81A H81A 118.7
C83A N82A C81A 113(3)
N82A C83A C84A 126(4)
N82A C83A H83A 115.9
C84A C83A H83A 117.9
C79A C84A C83A 121(3)
C79A C84A H84A 120.2
C83A C84A H84A 119.1
C79B C78B H78B 117.9
C80B C79B C84B 114.1(18)
C80B C79B C78B 124.4(17)
C84B C79B C78B 121.0(19)
C79B C80B C81B 125(2)
C79B C80B H80B 117.3
C81B C80B H80B 117.3
N82B C81B C80B 120(2)
N82B C81B H81B 120.1
C80B C81B H81B 120.3
C83B N82B C81B 116(2)
N82B C83B C84B 125(3)
N82B C83B H83B 117.6
C84B C83B H83B 117.8
C79B C84B C83B 119(3)
C79B C84B H84B 120.4
C83B C84B H84B 120.8
C92 C91 H91A 109.5
C92 C91 H91B 109.5
H91A C91 H91B 109.5
C92 C91 H91C 109.5
H91A C91 H91C 109.5
H91B C91 H91C 109.5
C93 C92 C91 133.6(18)
C93 C92 H92A 103.8
C91 C92 H92A 103.8
C93 C92 H92B 103.8
C91 C92 H92B 103.8
H92A C92 H92B 105.4
C92 C93 N94 138.7(14)
C92 C93 H93A 102.4
N94 C93 H93A 102.4
C92 C93 H93B 102.5
N94 C93 H93B 102.4
H93A C93 H93B 104.9
C95 N94 C93 143.1(16)
C95 N94 H94A 101.2
C93 N94 H94A 101.2
C95 N94 H94B 101.2
C93 N94 H94B 101.2
H94A N94 H94B 104.5
N94 C95 C96 138.8(17)
N94 C95 H95A 102.4
C96 C95 H95A 102.4
N94 C95 H95B 102.4
C96 C95 H95B 102.4
H95A C95 H95B 104.9
C97 C96 C95 139(3)
C97 C96 H96A 102.3
C95 C96 H96A 102.3
C97 C96 H96B 102.2
C95 C96 H96B 102.3
H96A C96 H96B 104.9
C96 C97 H97A 109.5
C96 C97 H97B 109.4
H97A C97 H97B 109.5
C96 C97 H97C 109.5
H97A C97 H97C 109.5
H97B C97 H97C 109.5

loop_
_geom_bond_atom_site_label_1
_geom_bond_atom_site_label_2
_geom_bond_distance
Cr1 F8 1.912(4)
Cr1 O1 1.927(6)
Cr1 F1 1.934(4)
Cr1 O30 1.945(6)
Cr1 O3 1.952(6)
Cr1 O32 1.970(6)
Cr2 F7 1.931(4)
Cr2 F8 1.938(4)
Cr2 O5 1.946(6)
Cr2 O4 1.948(5)
Cr2 O7 1.957(5)
Cr2 O2 1.970(5)
Cr3 F6 1.926(4)
Cr3 F7 1.941(4)
Cr3 O9 1.957(6)
Cr3 O6 1.960(6)
Cr3 O11 1.967(6)
Cr3 O8 1.984(6)
Cr4 F5 1.931(4)
Cr4 F6 1.935(4)
Cr4 O10 1.947(6)
Cr4 O13 1.953(6)
Cr4 O15 1.956(5)
Cr4 O12 1.965(5)
Cr5 F4 1.920(4)
Cr5 O14 1.948(6)
Cr5 F5 1.954(4)
Cr5 O17 1.963(6)
Cr5 O19 1.964(6)
Cr5 O16 1.967(5)
Cr6 F3 1.941(5)
Cr6 F4 1.944(4)
Cr6 O23 1.954(6)
Cr6 O18 1.956(7)
Cr6 O21 1.970(6)
Cr6 O20 1.973(7)
Cr7 F3 1.937(4)
Cr7 F2 1.950(4)
Cr7 O22 1.952(6)
Cr7 O25 1.971(6)
Cr7 O24 1.974(5)
Cr7 O27 1.978(6)
Cr8 F2 1.909(4)
Cr8 F1 1.935(4)
Cr8 O26 1.947(6)
Cr8 O29 1.949(6)
Cr8 O31 1.951(6)
Cr8 O28 1.955(7)
O1 C1 1.266(10)
O2 C1 1.217(9)
O3 C6 1.242(10)
O4 C6 1.266(10)
O5 C11 1.237(9)
O6 C11 1.262(9)
O7 C16 1.253(9)
O8 C16 1.238(10)
O9 C21 1.258(9)
O10 C21 1.263(10)
O11 C26 1.265(10)
O12 C26 1.253(10)
O13 C31 1.261(10)
O14 C31 1.247(10)
O15 C36 1.243(9)
O16 C36 1.263(9)
O17 C41 1.262(10)
O18 C41 1.249(11)
O19 C46 1.243(10)
O20 C46 1.232(11)
O21 C51 1.269(10)
O22 C51 1.220(10)
O23 C56 1.255(10)
O24 C56 1.250(9)
O25 C66 1.238(10)
O26 C66 1.259(11)
O27 C61 1.254(11)
O28 C61 1.267(11)
O29 C71 1.253(11)
O30 C71 1.240(10)
O31 C76 1.256(11)
O32 C76 1.265(11)
C1 C2 1.554(11)
C2 C5 1.489(12)
C2 C4 1.509(14)
C2 C3 1.529(14)
C3 H3A 0.98
C3 H3B 0.98
C3 H3C 0.98
C4 H4A 0.98
C4 H4B 0.98
C4 H4C 0.98
C5 H5A 0.98
C5 H5B 0.98
C5 H5C 0.98
C6 C7 1.560(12)
C7 C8 1.472(14)
C7 C9 1.498(14)
C7 C10 1.545(16)
C8 H8A 0.98
C8 H8B 0.98
C8 H8C 0.98
C9 H9A 0.98
C9 H9B 0.98
C9 H9C 0.98
C10 H10A 0.98
C10 H10B 0.98
C10 H10C 0.98
C11 C12 1.515(11)
C12 C14 1.381(18)
C12 C15 1.415(16)
C12 C13 1.473(19)
C13 H13A 0.98
C13 H13B 0.98
C13 H13C 0.98
C14 H14A 0.98
C14 H14B 0.98
C14 H14C 0.98
C15 H15A 0.98
C15 H15B 0.98
C15 H15C 0.98
C16 C17 1.530(11)
C17 C20 1.416(14)
C17 C19 1.466(14)
C17 C18 1.572(16)
C18 H18A 0.98
C18 H18B 0.98
C18 H18C 0.98
C19 H19A 0.98
C19 H19B 0.98
C19 H19C 0.98
C20 H20A 0.98
C20 H20B 0.98
C20 H20C 0.98
C21 C22 1.528(12)
C22 C23 1.332(18)
C22 C24 1.416(18)
C22 C25 1.48(2)
C23 H23A 0.98
C23 H23B 0.98
C23 H23C 0.98
C24 H24A 0.98
C24 H24B 0.98
C24 H24C 0.98
C25 H25A 0.98
C25 H25B 0.98
C25 H25C 0.98
C26 C27 1.532(13)
C27 C28 1.467(17)
C27 C30 1.490(15)
C27 C29 1.616(17)
C28 H28A 0.98
C28 H28B 0.98
C28 H28C 0.98
C29 H29A 0.98
C29 H29B 0.98
C29 H29C 0.98
C30 H30A 0.98
C30 H30B 0.98
C30 H30C 0.98
C31 C32 1.516(12)
C32 C35 1.413(19)
C32 C33 1.464(14)
C32 C34 1.57(2)
C33 H33A 0.98
C33 H33B 0.98
C33 H33C 0.98
C34 H34A 0.98
C34 H34B 0.98
C34 H34C 0.98
C35 H35A 0.98
C35 H35B 0.98
C35 H35C 0.98
C36 C37 1.509(11)
C37 C38 1.393(19)
C37 C40 1.430(19)
C37 C39 1.451(15)
C38 H38A 0.98
C38 H38B 0.98
C38 H38C 0.98
C39 H39A 0.98
C39 H39B 0.98
C39 H39C 0.98
C40 H40A 0.98
C40 H40B 0.98
C40 H40C 0.98
C41 C42 1.531(14)
C42 C43 1.499(15)
C42 C44 1.511(17)
C42 C45 1.540(16)
C43 H43A 0.98
C43 H43B 0.98
C43 H43C 0.98
C44 H44A 0.98
C44 H44B 0.98
C44 H44C 0.98
C45 H45A 0.98
C45 H45B 0.98
C45 H45C 0.98
C46 C47 1.529(15)
C47 C49 1.478(19)
C47 C48 1.51(2)
C47 C50 1.51(2)
C48 H48A 0.98
C48 H48B 0.98
C48 H48C 0.98
C49 H49A 0.98
C49 H49B 0.98
C49 H49C 0.98
C50 H50A 0.98
C50 H50B 0.98
C50 H50C 0.98
C51 C52 1.532(13)
C52 C54 1.444(17)
C52 C55 1.516(16)
C52 C53 1.54(2)
C53 H53A 0.98
C53 H53B 0.98
C53 H53C 0.98
C54 H54A 0.98
C54 H54B 0.98
C54 H54C 0.98
C55 H55A 0.98
C55 H55B 0.98
C55 H55C 0.98
C56 C57 1.551(12)
C57 C59 1.519(13)
C57 C60 1.528(14)
C57 C58 1.533(13)
C58 H58A 0.98
C58 H58B 0.98
C58 H58C 0.98
C59 H59A 0.98
C59 H59B 0.98
C59 H59C 0.98
C60 H60A 0.98
C60 H60B 0.98
C60 H60C 0.98
C61 C62 1.524(13)
C62 C64 1.473(17)
C62 C65 1.520(19)
C62 C63 1.530(16)
C63 H63A 0.98
C63 H63B 0.98
C63 H63C 0.98
C64 H64A 0.98
C64 H64B 0.98
C64 H64C 0.98
C65 H65A 0.98
C65 H65B 0.98
C65 H65C 0.98
C66 C67 1.522(13)
C67 C68 1.48(2)
C67 C70 1.500(15)
C67 C69 1.53(2)
C68 H68A 0.98
C68 H68B 0.98
C68 H68C 0.98
C69 H69A 0.98
C69 H69B 0.98
C69 H69C 0.98
C70 H70A 0.98
C70 H70B 0.98
C70 H70C 0.98
C71 C72 1.552(12)
C72 C73 1.48(2)
C72 C75 1.501(14)
C72 C74 1.543(19)
C73 H73A 0.98
C73 H73B 0.98
C73 H73C 0.98
C74 H74A 0.98
C74 H74B 0.98
C74 H74C 0.98
C75 H75A 0.98
C75 H75B 0.98
C75 H75C 0.98
C76 C77A 1.480(13)
C77A C78A 1.43(2)
C77A H77A 0.95
C78A C79A 1.44(2)
C78A H78A 0.95
C79A C84A 1.29(3)
C79A C80A 1.29(3)
C80A C81A 1.43(3)
C80A H80A 0.95
C81A N82A 1.30(3)
C81A H81A 0.95
N82A C83A 1.25(4)
C83A C84A 1.48(3)
C83A H83A 0.95
C84A H84A 0.95
C78B C79B 1.444(19)
C78B H78B 0.95
C79B C80B 1.29(2)
C79B C84B 1.30(3)
C80B C81B 1.43(2)
C80B H80B 0.95
C81B N82B 1.28(3)
C81B H81B 0.95
N82B C83B 1.26(4)
C83B C84B 1.47(3)
C83B H83B 0.95
C84B H84B 0.95
C91 C92 1.376(17)
C91 H91A 0.98
C91 H91B 0.98
C91 H91C 0.98
C92 C93 1.285(15)
C92 H92A 0.99
C92 H92B 0.99
C93 N94 1.355(15)
C93 H93A 0.99
C93 H93B 0.99
N94 C95 1.289(13)
N94 H94A 0.92
N94 H94B 0.92
C95 C96 1.33(2)
C95 H95A 0.99
C95 H95B 0.99
C96 C97 1.324(18)
C96 H96A 0.99
C96 H96B 0.99
C97 H97A 0.98
C97 H97B 0.98
C97 H97C 0.98
